data_4032782
loop_
_publ_author_name
'Mondal, Santigopal'
'Mukherjee, Subrata'
'Das, Tamal Kanti'
'Gonnade, Rajesh G.'
'Biju, Akkattu T.'

_publ_section_title
;
 Enantioselective Synthesis of Functionalized \b-Lactones by NHC-Catalyzed
 Aldol Lactonization of Ketoacids.
;
_journal_issue 17
_journal_name_full 'The Journal of organic chemistry'
_journal_page_first 9223
_journal_page_last 9228
_journal_paper_doi 10.1021/acs.joc.7b01526
_journal_volume 82
_journal_year 2017
_chemical_absolute_configuration ad
_chemical_formula_moiety 'C17 H26 O6'
_chemical_formula_sum 'C17 H26 O6'
_chemical_formula_weight 326.38
_space_group_crystal_system monoclinic
_space_group_IT_number 4
_space_group_name_Hall 'P 2yb'
_space_group_name_H-M_alt 'P 1 21 1'
_symmetry_space_group_name_Hall 'P 2yb'
_symmetry_space_group_name_H-M 'P 1 21 1'
_atom_sites_solution_hydrogens geom
_audit_creation_method SHELXL-2014/7
_cell_angle_alpha 90
_cell_angle_beta 118.017(11)
_cell_angle_gamma 90
_cell_formula_units_Z 2
_cell_length_a 9.2074(17)
_cell_length_b 11.5642(5)
_cell_length_c 9.5785(18)
_cell_measurement_reflns_used 9943
_cell_measurement_temperature 100(2)
_cell_measurement_theta_max 79.48
_cell_measurement_theta_min 3.82
_cell_volume 900.4(3)
_computing_cell_refinement 'SAINT (Bruker, 2016)'
_computing_data_collection 'APEX3 (Bruker, 2016)'
_computing_data_reduction 'SAINT (Bruker, 2016)'
_computing_molecular_graphics 'Bruker SHELXTL'
_computing_publication_material 'Bruker SHELXTL'
_computing_structure_refinement 'SHELXL-2014/7 (Sheldrick, 2014)'
_computing_structure_solution 'SHELXS-97 (Sheldrick 2008)'
_diffrn_ambient_temperature 100(2)
_diffrn_detector 'Photon II CPAD Area Detector'
_diffrn_measured_fraction_theta_full 0.948
_diffrn_measured_fraction_theta_max 0.952
_diffrn_measurement_device '\k-geometry diffractometer'
_diffrn_measurement_device_type 'Bruker D8 VENTURE Kappa Duo PHOTON II CPAD'
_diffrn_measurement_method '\f and \w scans'
_diffrn_radiation_monochromator 'multilayer mirrors'
_diffrn_radiation_type CuK\a
_diffrn_radiation_wavelength 1.54184
_diffrn_reflns_av_R_equivalents 0.0222
_diffrn_reflns_av_unetI/netI 0.0140
_diffrn_reflns_Laue_measured_fraction_full 0.948
_diffrn_reflns_Laue_measured_fraction_max 0.952
_diffrn_reflns_limit_h_max 11
_diffrn_reflns_limit_h_min -10
_diffrn_reflns_limit_k_max 14
_diffrn_reflns_limit_k_min -14
_diffrn_reflns_limit_l_max 12
_diffrn_reflns_limit_l_min -12
_diffrn_reflns_number 21833
_diffrn_reflns_point_group_measured_fraction_full 0.950
_diffrn_reflns_point_group_measured_fraction_max 0.934
_diffrn_reflns_theta_full 67.684
_diffrn_reflns_theta_max 79.462
_diffrn_reflns_theta_min 10.934
_diffrn_source 'micro-focus sealed tube'
_diffrn_source_type 'Incoatech I\mS HB'
_exptl_absorpt_coefficient_mu 0.748
_exptl_absorpt_correction_T_max 0.871
_exptl_absorpt_correction_T_min 0.790
_exptl_absorpt_correction_type multi-scan
_exptl_absorpt_process_details 'SADABS (Bruker, 2016)'
_exptl_crystal_colour COLOURLESS
_exptl_crystal_density_diffrn 1.204
_exptl_crystal_description PLATE
_exptl_crystal_F_000 352
_exptl_crystal_size_max 0.330
_exptl_crystal_size_mid 0.210
_exptl_crystal_size_min 0.190
_refine_diff_density_max 0.201
_refine_diff_density_min -0.119
_refine_diff_density_rms 0.023
_refine_ls_abs_structure_details
;
 Flack x determined using 1693 quotients [(I+)-(I-)]/[(I+)+(I-)]
 (Parsons, Flack and Wagner, Acta Cryst. B69 (2013) 249-259).
;
_refine_ls_abs_structure_Flack 0.070(16)
_refine_ls_extinction_coef 0.025(7)
_refine_ls_extinction_expression Fc^*^=kFc[1+0.001xFc^2^\l^3^/sin(2\q)]^-1/4^
_refine_ls_extinction_method 'SHELXL-2014/7 (Sheldrick 2014'
_refine_ls_goodness_of_fit_ref 1.019
_refine_ls_hydrogen_treatment constr
_refine_ls_matrix_type full
_refine_ls_number_parameters 216
_refine_ls_number_reflns 3654
_refine_ls_number_restraints 1
_refine_ls_restrained_S_all 1.019
_refine_ls_R_factor_all 0.0226
_refine_ls_R_factor_gt 0.0226
_refine_ls_shift/su_max 0.000
_refine_ls_shift/su_mean 0.000
_refine_ls_structure_factor_coef Fsqd
_refine_ls_weighting_details 'w=1/[\s^2^(Fo^2^)+(0.0476P)^2^+0.0754P] where P=(Fo^2^+2Fc^2^)/3'
_refine_ls_weighting_scheme calc
_refine_ls_wR_factor_gt 0.0652
_refine_ls_wR_factor_ref 0.0653
_reflns_Friedel_coverage 0.868
_reflns_Friedel_fraction_full 0.951
_reflns_Friedel_fraction_max 0.915
_reflns_number_gt 3651
_reflns_number_total 3654
_reflns_threshold_expression 'I > 2\s(I)'
_cod_data_source_file jo7b01526_si_002.cif
_cod_data_source_block cu_SUM_SC_122_0m
_cod_database_code 4032782
_shelx_shelxl_version_number 2014/7
_shelx_space_group_comment
;
The symmetry employed for this shelxl refinement is uniquely defined
by the following loop, which should always be used as a source of
symmetry information in preference to the above space-group names.
They are only intended as comments.
;
_shelx_estimated_absorpt_t_min 0.790
_shelx_estimated_absorpt_t_max 0.871

loop_
_space_group_symop_operation_xyz
'x, y, z'
'-x, y+1/2, -z'

loop_
_atom_site_label
_atom_site_type_symbol
_atom_site_fract_x
_atom_site_fract_y
_atom_site_fract_z
_atom_site_U_iso_or_equiv
_atom_site_adp_type
_atom_site_occupancy
_atom_site_site_symmetry_order
_atom_site_calc_flag
_atom_site_refinement_flags_posn
_atom_site_refinement_flags_adp
O1 O 0.74160(11) 0.36026(9) 0.75528(11) 0.0243(2) Uani 1 1 d . .
O2 O 0.65963(12) 0.32438(8) 0.49383(11) 0.0224(2) Uani 1 1 d . .
O3 O 0.22946(12) 0.46072(8) 0.67825(11) 0.0229(2) Uani 1 1 d . .
O4 O 0.14679(10) 0.57790(8) 0.46413(10) 0.0175(2) Uani 1 1 d . .
O5 O 0.42193(11) 0.58448(8) 0.34115(11) 0.0225(2) Uani 1 1 d . .
O6 O 0.27107(10) 0.42068(8) 0.30013(10) 0.01672(19) Uani 1 1 d . .
C1 C 0.63087(15) 0.34480(11) 0.60011(15) 0.0189(3) Uani 1 1 d . .
C2 C 0.47980(14) 0.36908(10) 0.62193(13) 0.0164(2) Uani 1 1 d . .
H2 H 0.3998 0.3040 0.5969 0.020 Uiso 1 1 calc R U
C3 C 0.60639(15) 0.38509(11) 0.79806(14) 0.0201(3) Uani 1 1 d . .
C4 C 0.60669(16) 0.51318(12) 0.83485(15) 0.0226(3) Uani 1 1 d . .
H4A H 0.7197 0.5402 0.9064 0.027 Uiso 1 1 calc R U
H4B H 0.5363 0.5282 0.8855 0.027 Uiso 1 1 calc R U
C5 C 0.53792(15) 0.57408(11) 0.67419(15) 0.0206(3) Uani 1 1 d . .
H5A H 0.6254 0.5869 0.6434 0.025 Uiso 1 1 calc R U
H5B H 0.4883 0.6495 0.6768 0.025 Uiso 1 1 calc R U
C6 C 0.40564(14) 0.48936(10) 0.55842(13) 0.0157(2) Uani 1 1 d . .
C7 C 0.61099(18) 0.29993(13) 0.91853(16) 0.0270(3) Uani 1 1 d . .
H7A H 0.6126 0.2211 0.8817 0.040 Uiso 1 1 calc R U
H7B H 0.5133 0.3102 0.9331 0.040 Uiso 1 1 calc R U
H7C H 0.7101 0.3130 1.0194 0.040 Uiso 1 1 calc R U
C8 C 0.24842(14) 0.50545(10) 0.57385(14) 0.0163(2) Uani 1 1 d . .
C9 C -0.00493(15) 0.62218(11) 0.46437(15) 0.0199(3) Uani 1 1 d . .
C10 C -0.12086(18) 0.52295(13) 0.4450(2) 0.0341(4) Uani 1 1 d . .
H10A H -0.1357 0.4751 0.3548 0.051 Uiso 1 1 calc R U
H10B H -0.2275 0.5539 0.4264 0.051 Uiso 1 1 calc R U
H10C H -0.0742 0.4758 0.5413 0.051 Uiso 1 1 calc R U
C11 C -0.07614(17) 0.70017(13) 0.31974(17) 0.0247(3) Uani 1 1 d . .
H11A H 0.0048 0.7594 0.3312 0.037 Uiso 1 1 calc R U
H11B H -0.1761 0.7375 0.3098 0.037 Uiso 1 1 calc R U
H11C H -0.1031 0.6539 0.2250 0.037 Uiso 1 1 calc R U
C12 C 0.0448(2) 0.69149(14) 0.61505(18) 0.0306(3) Uani 1 1 d . .
H12A H 0.0881 0.6390 0.7061 0.046 Uiso 1 1 calc R U
H12B H -0.0514 0.7324 0.6085 0.046 Uiso 1 1 calc R U
H12C H 0.1298 0.7477 0.6276 0.046 Uiso 1 1 calc R U
C13 C 0.36856(14) 0.50666(11) 0.38666(14) 0.0162(2) Uani 1 1 d . .
C14 C 0.20545(15) 0.41657(11) 0.12629(13) 0.0187(2) Uani 1 1 d . .
C15 C 0.34519(18) 0.40853(16) 0.08477(16) 0.0293(3) Uani 1 1 d . .
H15A H 0.4091 0.4804 0.1154 0.044 Uiso 1 1 calc R U
H15B H 0.3000 0.3967 -0.0294 0.044 Uiso 1 1 calc R U
H15C H 0.4167 0.3434 0.1415 0.044 Uiso 1 1 calc R U
C16 C 0.10543(18) 0.30554(12) 0.08334(16) 0.0264(3) Uani 1 1 d . .
H16A H 0.1783 0.2399 0.1352 0.040 Uiso 1 1 calc R U
H16B H 0.0519 0.2947 -0.0316 0.040 Uiso 1 1 calc R U
H16C H 0.0215 0.3105 0.1187 0.040 Uiso 1 1 calc R U
C17 C 0.09536(17) 0.52091(12) 0.05279(16) 0.0241(3) Uani 1 1 d . .
H17A H 0.0124 0.5248 0.0894 0.036 Uiso 1 1 calc R U
H17B H 0.0406 0.5137 -0.0627 0.036 Uiso 1 1 calc R U
H17C H 0.1621 0.5915 0.0842 0.036 Uiso 1 1 calc R U

loop_
_atom_site_aniso_label
_atom_site_aniso_U_11
_atom_site_aniso_U_22
_atom_site_aniso_U_33
_atom_site_aniso_U_23
_atom_site_aniso_U_13
_atom_site_aniso_U_12
O1 0.0162(4) 0.0334(5) 0.0210(4) 0.0002(4) 0.0067(3) 0.0053(4)
O2 0.0246(5) 0.0217(4) 0.0257(4) -0.0005(3) 0.0157(4) 0.0015(3)
O3 0.0242(5) 0.0250(5) 0.0224(4) 0.0059(4) 0.0134(4) 0.0040(4)
O4 0.0170(4) 0.0178(4) 0.0190(4) 0.0020(3) 0.0097(3) 0.0033(3)
O5 0.0229(4) 0.0219(5) 0.0240(4) 0.0021(4) 0.0120(4) -0.0034(4)
O6 0.0172(4) 0.0186(4) 0.0132(4) -0.0004(3) 0.0062(3) -0.0009(3)
C1 0.0185(5) 0.0169(6) 0.0217(6) 0.0014(4) 0.0097(5) 0.0016(4)
C2 0.0162(5) 0.0172(5) 0.0152(5) 0.0002(4) 0.0069(4) 0.0017(4)
C3 0.0166(6) 0.0254(6) 0.0160(5) -0.0004(4) 0.0057(4) 0.0042(4)
C4 0.0196(6) 0.0250(6) 0.0175(5) -0.0042(5) 0.0040(4) 0.0003(5)
C5 0.0180(6) 0.0191(6) 0.0206(6) -0.0039(5) 0.0056(5) -0.0032(5)
C6 0.0149(5) 0.0152(5) 0.0152(5) -0.0003(4) 0.0055(4) 0.0000(4)
C7 0.0301(7) 0.0317(7) 0.0197(6) 0.0051(5) 0.0123(5) 0.0101(6)
C8 0.0168(5) 0.0149(5) 0.0161(5) -0.0017(4) 0.0067(4) -0.0007(4)
C9 0.0178(6) 0.0187(6) 0.0257(6) 0.0017(5) 0.0123(5) 0.0040(4)
C10 0.0207(6) 0.0253(7) 0.0562(9) 0.0080(6) 0.0179(6) 0.0008(5)
C11 0.0236(6) 0.0233(6) 0.0280(6) 0.0050(5) 0.0128(5) 0.0079(5)
C12 0.0404(8) 0.0295(7) 0.0283(7) -0.0002(6) 0.0215(6) 0.0096(6)
C13 0.0136(5) 0.0182(5) 0.0172(5) 0.0002(4) 0.0075(4) 0.0014(4)
C14 0.0193(6) 0.0224(6) 0.0125(5) 0.0001(4) 0.0058(4) 0.0031(5)
C15 0.0266(7) 0.0450(8) 0.0203(6) 0.0009(6) 0.0142(5) 0.0065(6)
C16 0.0306(7) 0.0233(6) 0.0176(6) -0.0031(5) 0.0048(5) -0.0010(5)
C17 0.0220(6) 0.0240(6) 0.0207(6) 0.0042(5) 0.0054(5) 0.0045(5)

loop_
_atom_type_symbol
_atom_type_description
_atom_type_scat_dispersion_real
_atom_type_scat_dispersion_imag
_atom_type_scat_source
C C 0.0181 0.0091 'International Tables Vol C Tables 4.2.6.8 and 6.1.1.4'
H H 0.0000 0.0000 'International Tables Vol C Tables 4.2.6.8 and 6.1.1.4'
O O 0.0492 0.0322 'International Tables Vol C Tables 4.2.6.8 and 6.1.1.4'

loop_
_geom_angle_atom_site_label_1
_geom_angle_atom_site_label_2
_geom_angle_atom_site_label_3
_geom_angle
C1 O1 C3 91.78(9)
C8 O4 C9 121.97(9)
C13 O6 C14 121.46(9)
O2 C1 O1 127.31(12)
O2 C1 C2 137.48(12)
O1 C1 C2 95.14(10)
C1 C2 C6 112.01(10)
C1 C2 C3 84.44(9)
C6 C2 C3 106.82(9)
C1 C2 H2 116.4
C6 C2 H2 116.4
C3 C2 H2 116.4
C7 C3 O1 110.76(10)
C7 C3 C4 117.63(11)
O1 C3 C4 109.62(11)
C7 C3 C2 119.62(11)
O1 C3 C2 88.64(9)
C4 C3 C2 106.71(10)
C3 C4 C5 105.05(10)
C3 C4 H4A 110.7
C5 C4 H4A 110.7
C3 C4 H4B 110.7
C5 C4 H4B 110.7
H4A C4 H4B 108.8
C4 C5 C6 104.06(10)
C4 C5 H5A 110.9
C6 C5 H5A 110.9
C4 C5 H5B 110.9
C6 C5 H5B 110.9
H5A C5 H5B 109.0
C13 C6 C8 110.13(9)
C13 C6 C2 112.09(10)
C8 C6 C2 109.53(10)
C13 C6 C5 112.98(10)
C8 C6 C5 108.32(10)
C2 C6 C5 103.54(9)
C3 C7 H7A 109.5
C3 C7 H7B 109.5
H7A C7 H7B 109.5
C3 C7 H7C 109.5
H7A C7 H7C 109.5
H7B C7 H7C 109.5
O3 C8 O4 127.12(11)
O3 C8 C6 122.49(11)
O4 C8 C6 110.30(10)
O4 C9 C10 110.26(10)
O4 C9 C11 101.89(10)
C10 C9 C11 111.09(12)
O4 C9 C12 108.54(10)
C10 C9 C12 113.28(13)
C11 C9 C12 111.15(11)
C9 C10 H10A 109.5
C9 C10 H10B 109.5
H10A C10 H10B 109.5
C9 C10 H10C 109.5
H10A C10 H10C 109.5
H10B C10 H10C 109.5
C9 C11 H11A 109.5
C9 C11 H11B 109.5
H11A C11 H11B 109.5
C9 C11 H11C 109.5
H11A C11 H11C 109.5
H11B C11 H11C 109.5
C9 C12 H12A 109.5
C9 C12 H12B 109.5
H12A C12 H12B 109.5
C9 C12 H12C 109.5
H12A C12 H12C 109.5
H12B C12 H12C 109.5
O5 C13 O6 127.10(11)
O5 C13 C6 124.48(11)
O6 C13 C6 108.41(10)
O6 C14 C15 110.38(9)
O6 C14 C17 109.05(10)
C15 C14 C17 112.98(11)
O6 C14 C16 101.93(10)
C15 C14 C16 110.97(12)
C17 C14 C16 110.97(10)
C14 C15 H15A 109.5
C14 C15 H15B 109.5
H15A C15 H15B 109.5
C14 C15 H15C 109.5
H15A C15 H15C 109.5
H15B C15 H15C 109.5
C14 C16 H16A 109.5
C14 C16 H16B 109.5
H16A C16 H16B 109.5
C14 C16 H16C 109.5
H16A C16 H16C 109.5
H16B C16 H16C 109.5
C14 C17 H17A 109.5
C14 C17 H17B 109.5
H17A C17 H17B 109.5
C14 C17 H17C 109.5
H17A C17 H17C 109.5
H17B C17 H17C 109.5

loop_
_geom_bond_atom_site_label_1
_geom_bond_atom_site_label_2
_geom_bond_distance
O1 C1 1.3627(15)
O1 C3 1.5098(15)
O2 C1 1.1897(17)
O3 C8 1.2092(16)
O4 C8 1.3260(15)
O4 C9 1.4888(14)
O5 C13 1.2010(16)
O6 C13 1.3351(15)
O6 C14 1.4814(14)
C1 C2 1.5266(16)
C2 C6 1.5430(16)
C2 C3 1.5465(16)
C2 H2 1.0000
C3 C7 1.5024(18)
C3 C4 1.5223(19)
C4 C5 1.5328(18)
C4 H4A 0.9900
C4 H4B 0.9900
C5 C6 1.5505(16)
C5 H5A 0.9900
C5 H5B 0.9900
C6 C13 1.5283(16)
C6 C8 1.5339(16)
C7 H7A 0.9800
C7 H7B 0.9800
C7 H7C 0.9800
C9 C10 1.5180(19)
C9 C11 1.5196(18)
C9 C12 1.5213(19)
C10 H10A 0.9800
C10 H10B 0.9800
C10 H10C 0.9800
C11 H11A 0.9800
C11 H11B 0.9800
C11 H11C 0.9800
C12 H12A 0.9800
C12 H12B 0.9800
C12 H12C 0.9800
C14 C15 1.5175(17)
C14 C17 1.5194(17)
C14 C16 1.5199(19)
C15 H15A 0.9800
C15 H15B 0.9800
C15 H15C 0.9800
C16 H16A 0.9800
C16 H16B 0.9800
C16 H16C 0.9800
C17 H17A 0.9800
C17 H17B 0.9800
C17 H17C 0.9800

loop_
_geom_torsion_atom_site_label_1
_geom_torsion_atom_site_label_2
_geom_torsion_atom_site_label_3
_geom_torsion_atom_site_label_4
_geom_torsion
C3 O1 C1 O2 177.85(13)
C3 O1 C1 C2 0.60(10)
O2 C1 C2 C6 -71.44(19)
O1 C1 C2 C6 105.32(10)
O2 C1 C2 C3 -177.35(16)
O1 C1 C2 C3 -0.59(10)
C1 O1 C3 C7 120.71(11)
C1 O1 C3 C4 -107.86(11)
C1 O1 C3 C2 -0.59(10)
C1 C2 C3 C7 -112.69(12)
C6 C2 C3 C7 135.97(11)
C1 C2 C3 O1 0.53(9)
C6 C2 C3 O1 -110.81(10)
C1 C2 C3 C4 110.63(11)
C6 C2 C3 C4 -0.71(13)
C7 C3 C4 C5 -159.44(11)
O1 C3 C4 C5 72.87(12)
C2 C3 C4 C5 -21.75(13)
C3 C4 C5 C6 35.89(13)
C1 C2 C6 C13 53.82(12)
C3 C2 C6 C13 144.56(10)
C1 C2 C6 C8 176.37(9)
C3 C2 C6 C8 -92.89(11)
C1 C2 C6 C5 -68.27(12)
C3 C2 C6 C5 22.48(12)
C4 C5 C6 C13 -157.33(10)
C4 C5 C6 C8 80.38(11)
C4 C5 C6 C2 -35.84(12)
C9 O4 C8 O3 5.13(19)
C9 O4 C8 C6 -171.44(9)
C13 C6 C8 O3 154.61(12)
C2 C6 C8 O3 30.89(15)
C5 C6 C8 O3 -81.38(14)
C13 C6 C8 O4 -28.64(13)
C2 C6 C8 O4 -152.35(10)
C5 C6 C8 O4 95.37(11)
C8 O4 C9 C10 -62.28(15)
C8 O4 C9 C11 179.71(11)
C8 O4 C9 C12 62.35(15)
C14 O6 C13 O5 -4.48(18)
C14 O6 C13 C6 176.53(9)
C8 C6 C13 O5 113.99(13)
C2 C6 C13 O5 -123.80(13)
C5 C6 C13 O5 -7.28(17)
C8 C6 C13 O6 -66.99(12)
C2 C6 C13 O6 55.22(12)
C5 C6 C13 O6 171.75(10)
C13 O6 C14 C15 61.71(15)
C13 O6 C14 C17 -62.96(14)
C13 O6 C14 C16 179.66(10)
